data_7050872
loop_
_publ_author_name
'Tong, Ming-Liang'
'Shi, Jian-Xin'
'Chen, Xiao-Ming'

_publ_section_title
;
 Photoluminescent two-dimensional coordination polymers constructed
 with octanuclear silver(i) clusters or silver(i) ions
;
_journal_issue 7
_journal_name_full 'New Journal of Chemistry'
_journal_page_first 814
_journal_paper_doi 10.1039/b202481k
_journal_volume 26
_journal_year 2002
_chemical_formula_sum 'C18 H15 Ag N4 O2'
_chemical_formula_weight 427.21
_chemical_name_systematic
; 
? 
;
_space_group_IT_number 14
_symmetry_cell_setting monoclinic
_symmetry_space_group_name_Hall '-P 2ybc'
_symmetry_space_group_name_H-M 'P 1 21/c 1'
_atom_sites_solution_hydrogens geom
_atom_sites_solution_primary direct
_atom_sites_solution_secondary difmap
_audit_creation_method SHELXL-97
_cell_angle_alpha 90.00
_cell_angle_beta 108.20(1)
_cell_angle_gamma 90.00
_cell_formula_units_Z 4
_cell_length_a 11.461(7)
_cell_length_b 17.530(7)
_cell_length_c 9.266(5)
_cell_measurement_reflns_used 25
_cell_measurement_temperature 293(2)
_cell_measurement_theta_max 15
_cell_measurement_theta_min 7.5
_cell_volume 1768.5(16)
_computing_cell_refinement 'SHELXTL-Plus (Sheldrick, 1990)'
_computing_data_collection 'SHELXTL-Plus (Sheldrick, 1990)'
_computing_data_reduction 'SHELXTL-Plus (Sheldrick, 1990)'
_computing_molecular_graphics 'SHELXTL V.5.0 (Sheldrick, 1997)'
_computing_publication_material 'SHELXL-97 (Sheldrick, 1997)'
_computing_structure_refinement 'SHELXL-97 (Sheldrick, 1997)'
_computing_structure_solution 'SHELXS-97 (Sheldrick, 1997)'
_diffrn_ambient_temperature 293(2)
_diffrn_measured_fraction_theta_full 0.934
_diffrn_measured_fraction_theta_max 0.934
_diffrn_measurement_device_type 'Siemens R3m'
_diffrn_measurement_method '\w scan'
_diffrn_radiation_monochromator graphite
_diffrn_radiation_source 'fine-focus sealed tube'
_diffrn_radiation_type MoK\a
_diffrn_radiation_wavelength 0.71073
_diffrn_reflns_av_R_equivalents 0.0435
_diffrn_reflns_av_sigmaI/netI 0.0637
_diffrn_reflns_limit_h_max 13
_diffrn_reflns_limit_h_min -14
_diffrn_reflns_limit_k_max 0
_diffrn_reflns_limit_k_min -22
_diffrn_reflns_limit_l_max 9
_diffrn_reflns_limit_l_min 0
_diffrn_reflns_number 3821
_diffrn_reflns_theta_full 27.00
_diffrn_reflns_theta_max 27.00
_diffrn_reflns_theta_min 2.20
_diffrn_standards_decay_% 0
_diffrn_standards_interval_count 200
_diffrn_standards_number 2
_exptl_absorpt_coefficient_mu 1.158
_exptl_absorpt_correction_T_max 0.641
_exptl_absorpt_correction_T_min 0.432
_exptl_absorpt_correction_type semi-empirical
_exptl_absorpt_process_details '\y-scans (North et al., 1968)'
_exptl_crystal_colour colorless
_exptl_crystal_density_diffrn 1.605
_exptl_crystal_density_method 'not measured'
_exptl_crystal_description polyhedral
_exptl_crystal_F_000 856
_exptl_crystal_size_max 0.32
_exptl_crystal_size_mid 0.28
_exptl_crystal_size_min 0.26
_refine_diff_density_max 0.453
_refine_diff_density_min -0.391
_refine_diff_density_rms 0.082
_refine_ls_extinction_coef 0.0024(6)
_refine_ls_extinction_expression Fc^*^=kFc[1+0.001xFc^2^\l^3^/sin(2\q)]^-1/4^
_refine_ls_extinction_method SHELXL
_refine_ls_goodness_of_fit_ref 1.005
_refine_ls_hydrogen_treatment mixed
_refine_ls_matrix_type full
_refine_ls_number_parameters 227
_refine_ls_number_reflns 3583
_refine_ls_number_restraints 0
_refine_ls_restrained_S_all 1.005
_refine_ls_R_factor_all 0.1028
_refine_ls_R_factor_gt 0.0504
_refine_ls_shift/su_max 0.001
_refine_ls_shift/su_mean 0.000
_refine_ls_structure_factor_coef Fsqd
_refine_ls_weighting_details 'w=1/[\s^2^(Fo^2^)+(0.0568P)^2^+0.0000P] where P=(Fo^2^+2Fc^2^)/3'
_refine_ls_weighting_scheme calc
_refine_ls_wR_factor_gt 0.1048
_refine_ls_wR_factor_ref 0.1239
_reflns_number_gt 2130
_reflns_number_total 3583
_reflns_threshold_expression >2sigma(I)
_cod_data_source_file b202481k.txt
_cod_data_source_block complex_2
_cod_depositor_comments
;
The following automatic conversions were performed:

'_refine_ls_weighting_scheme' value 'calc
w=1/[\s^2^(Fo^2^)+(0.0568P)^2^+0.0000P] where P=(Fo^2^+2Fc^2^)/3' was
changed to 'calc'. New tag '_refine_ls_weighting_details' was
created. The value of the new tag was set to
'w=1/[\s^2^(Fo^2^)+(0.0568P)^2^+0.0000P] where P=(Fo^2^+2Fc^2^)/3'.

Automatic conversion script
Id: cif_fix_values 3143 2015-03-26 13:38:13Z robertas 
;
_cod_original_sg_symbol_H-M P2(1)/c
_cod_database_code 7050872

loop_
_symmetry_equiv_pos_as_xyz
'x, y, z'
'-x, y+1/2, -z+1/2'
'-x, -y, -z'
'x, -y-1/2, z-1/2'

loop_
_atom_site_label
_atom_site_type_symbol
_atom_site_fract_x
_atom_site_fract_y
_atom_site_fract_z
_atom_site_U_iso_or_equiv
_atom_site_adp_type
_atom_site_occupancy
_atom_site_calc_flag
_atom_site_refinement_flags
_atom_site_disorder_assembly
_atom_site_disorder_group
Ag1 Ag 0.24441(4) 0.56661(2) 0.19077(5) 0.0580(2) Uani 1 d . . .
N1 N 0.0754(4) 0.6302(2) 0.2427(5) 0.0492(11) Uani 1 d . . .
N2 N 0.3893(4) 0.8303(3) 0.7411(5) 0.0533(12) Uani 1 d . . .
N3 N 0.2363(4) 0.5498(3) -0.0717(5) 0.0556(12) Uani 1 d . . .
N4 N 0.2745(7) 0.4128(3) 0.3223(8) 0.0877(19) Uani 1 d . . .
O1 O 0.3527(5) 0.4641(4) 0.3562(6) 0.1026(18) Uani 1 d . . .
O2 O 0.1789(6) 0.4326(3) 0.2296(7) 0.1049(17) Uani 1 d . . .
C1 C -0.0365(5) 0.6173(3) 0.1433(6) 0.0592(15) Uani 1 d . . .
H1A H -0.0443 0.5773 0.0702 0.080 Uiso 1 d R . .
C2 C -0.1373(6) 0.6581(4) 0.1404(8) 0.076(2) Uani 1 d . . .
H2A H -0.2156 0.6461 0.0681 0.080 Uiso 1 d R . .
C3 C -0.1265(6) 0.7157(5) 0.2439(9) 0.094(2) Uani 1 d . . .
H3A H -0.1968 0.7457 0.2430 0.080 Uiso 1 d R . .
C4 C -0.0130(6) 0.7297(4) 0.3479(8) 0.078(2) Uani 1 d . . .
H4A H -0.0031 0.7698 0.4213 0.080 Uiso 1 d R . .
C5 C 0.0873(5) 0.6865(3) 0.3463(6) 0.0496(13) Uani 1 d . . .
C6 C 0.2100(5) 0.6966(3) 0.4562(6) 0.0544(14) Uani 1 d . . .
H6A H 0.2701 0.6581 0.4583 0.080 Uiso 1 d R . .
C7 C 0.2467(5) 0.7533(3) 0.5539(6) 0.0532(14) Uani 1 d . . .
H7A H 0.1873 0.7927 0.5486 0.080 Uiso 1 d R . .
C8 C 0.3677(5) 0.7625(3) 0.6692(6) 0.0487(13) Uani 1 d . . .
C9 C 0.4537(6) 0.7043(4) 0.7053(7) 0.0730(18) Uani 1 d . . .
H9A H 0.4353 0.6564 0.6526 0.080 Uiso 1 d R . .
C10 C 0.5648(6) 0.7159(5) 0.8172(8) 0.095(3) Uani 1 d . . .
H10A H 0.6253 0.6760 0.8444 0.080 Uiso 1 d R . .
C11 C 0.5876(6) 0.7843(4) 0.8906(8) 0.081(2) Uani 1 d . . .
H11A H 0.6647 0.7943 0.9669 0.080 Uiso 1 d R . .
C12 C 0.4977(5) 0.8397(4) 0.8488(6) 0.0633(16) Uani 1 d . . .
H12A H 0.5133 0.8874 0.9021 0.080 Uiso 1 d R . .
C13 C 0.1293(5) 0.5646(3) -0.1805(7) 0.0627(15) Uani 1 d . . .
H13A H 0.0623 0.5842 -0.1502 0.080 Uiso 1 d R . .
C14 C 0.1101(6) 0.5523(4) -0.3326(7) 0.0712(18) Uani 1 d . . .
H14A H 0.0323 0.5633 -0.4068 0.080 Uiso 1 d R . .
C15 C 0.2051(7) 0.5248(4) -0.3759(8) 0.0744(19) Uani 1 d . . .
H15A H 0.1945 0.5150 -0.4811 0.080 Uiso 1 d R . .
C16 C 0.3155(6) 0.5107(4) -0.2682(7) 0.0704(18) Uani 1 d . . .
H16A H 0.3832 0.4917 -0.2977 0.080 Uiso 1 d R . .
C17 C 0.3313(5) 0.5235(3) -0.1153(6) 0.0539(14) Uani 1 d . . .
C18 C 0.4466(5) 0.5092(3) 0.0071(7) 0.0594(15) Uani 1 d . . .
H18A H 0.4438 0.5130 0.1093 0.080 Uiso 1 d R . .

loop_
_atom_site_aniso_label
_atom_site_aniso_U_11
_atom_site_aniso_U_22
_atom_site_aniso_U_33
_atom_site_aniso_U_23
_atom_site_aniso_U_13
_atom_site_aniso_U_12
Ag1 0.0618(3) 0.0524(3) 0.0563(3) 0.0004(2) 0.0132(2) 0.0038(2)
N1 0.046(3) 0.050(3) 0.050(3) -0.006(2) 0.013(2) -0.004(2)
N2 0.046(3) 0.053(3) 0.051(3) -0.007(2) 0.001(2) -0.004(2)
N3 0.053(3) 0.063(3) 0.050(3) -0.002(2) 0.014(2) 0.001(2)
N4 0.110(6) 0.062(4) 0.091(5) 0.023(3) 0.033(5) 0.029(4)
O1 0.083(4) 0.103(4) 0.103(4) 0.037(3) 0.002(3) 0.011(3)
O2 0.104(4) 0.089(4) 0.100(4) 0.003(3) 0.001(3) -0.010(3)
C1 0.053(4) 0.060(4) 0.057(4) 0.002(3) 0.005(3) -0.011(3)
C2 0.046(4) 0.091(5) 0.075(5) 0.003(4) -0.004(3) -0.010(4)
C3 0.049(4) 0.106(6) 0.116(6) -0.016(5) 0.008(4) 0.019(4)
C4 0.052(4) 0.090(5) 0.087(5) -0.030(4) 0.012(4) 0.005(4)
C5 0.045(3) 0.051(3) 0.050(3) -0.006(3) 0.011(3) -0.004(3)
C6 0.048(3) 0.063(4) 0.051(3) -0.012(3) 0.014(3) 0.000(3)
C7 0.048(3) 0.052(3) 0.054(3) -0.006(3) 0.008(3) 0.003(3)
C8 0.048(3) 0.057(3) 0.039(3) -0.006(3) 0.012(3) 0.002(3)
C9 0.066(4) 0.070(4) 0.069(4) -0.017(3) 0.000(3) 0.010(3)
C10 0.068(4) 0.109(6) 0.084(5) -0.026(5) -0.013(4) 0.039(4)
C11 0.052(4) 0.097(5) 0.072(4) -0.021(4) -0.011(3) 0.011(4)
C12 0.059(4) 0.068(4) 0.055(4) -0.009(3) 0.006(3) -0.007(3)
C13 0.059(4) 0.066(4) 0.058(4) -0.004(3) 0.011(3) 0.001(3)
C14 0.060(4) 0.085(5) 0.060(4) -0.003(4) 0.006(3) -0.006(4)
C15 0.083(5) 0.087(5) 0.049(4) -0.002(4) 0.015(4) 0.000(4)
C16 0.076(5) 0.082(5) 0.056(4) -0.006(4) 0.026(4) 0.005(4)
C17 0.056(4) 0.053(3) 0.049(4) 0.001(3) 0.011(3) 0.000(3)
C18 0.062(4) 0.069(4) 0.048(3) -0.004(3) 0.019(3) 0.004(3)

loop_
_atom_type_symbol
_atom_type_description
_atom_type_scat_dispersion_real
_atom_type_scat_dispersion_imag
_atom_type_scat_source
C C 0.0033 0.0016 'International Tables Vol C Tables 4.2.6.8 and 6.1.1.4'
H H 0.0000 0.0000 'International Tables Vol C Tables 4.2.6.8 and 6.1.1.4'
N N 0.0061 0.0033 'International Tables Vol C Tables 4.2.6.8 and 6.1.1.4'
O O 0.0106 0.0060 'International Tables Vol C Tables 4.2.6.8 and 6.1.1.4'
Ag Ag -0.8971 1.1015 'International Tables Vol C Tables 4.2.6.8 and 6.1.1.4'

loop_
_geom_angle_atom_site_label_1
_geom_angle_atom_site_label_2
_geom_angle_atom_site_label_3
_geom_angle
_geom_angle_site_symmetry_1
_geom_angle_site_symmetry_3
_geom_angle_publ_flag
N2 Ag1 N1 99.39(15) 4_575 . ?
N2 Ag1 N3 95.38(15) 4_575 . ?
N1 Ag1 N3 118.38(15) . . ?
N2 Ag1 O1 104.34(18) 4_575 . ?
N1 Ag1 O1 119.96(18) . . ?
N3 Ag1 O1 113.23(18) . . ?
N2 Ag1 O2 153.03(17) 4_575 . ?
N1 Ag1 O2 96.26(18) . . ?
N3 Ag1 O2 96.32(17) . . ?
O1 Ag1 O2 48.7(2) . . ?
C1 N1 C5 118.1(5) . . ?
C1 N1 Ag1 116.1(4) . . ?
C5 N1 Ag1 124.8(3) . . ?
C12 N2 C8 117.5(5) . . ?
C12 N2 Ag1 118.5(4) . 4_576 ?
C8 N2 Ag1 124.0(3) . 4_576 ?
C13 N3 C17 118.1(5) . . ?
C13 N3 Ag1 117.9(4) . . ?
C17 N3 Ag1 123.9(4) . . ?
O2 N4 O1 113.2(6) . . ?
N4 O1 Ag1 100.9(4) . . ?
N4 O2 Ag1 97.2(5) . . ?
N1 C1 C2 123.5(6) . . ?
C1 C2 C3 119.0(6) . . ?
C2 C3 C4 118.7(6) . . ?
C3 C4 C5 120.1(6) . . ?
N1 C5 C4 120.6(5) . . ?
N1 C5 C6 116.2(5) . . ?
C4 C5 C6 123.2(5) . . ?
C7 C6 C5 126.7(5) . . ?
C6 C7 C8 127.3(5) . . ?
N2 C8 C9 121.5(5) . . ?
N2 C8 C7 116.3(5) . . ?
C9 C8 C7 122.2(5) . . ?
C10 C9 C8 119.4(6) . . ?
C11 C10 C9 119.4(6) . . ?
C10 C11 C12 118.0(6) . . ?
N2 C12 C11 124.1(6) . . ?
N3 C13 C14 123.7(6) . . ?
C15 C14 C13 118.1(6) . . ?
C14 C15 C16 119.5(6) . . ?
C15 C16 C17 120.8(6) . . ?
N3 C17 C16 119.8(5) . . ?
N3 C17 C18 116.2(5) . . ?
C16 C17 C18 124.0(5) . . ?
C18 C18 C17 127.4(7) 3_665 . ?

loop_
_geom_bond_atom_site_label_1
_geom_bond_atom_site_label_2
_geom_bond_distance
_geom_bond_site_symmetry_2
_geom_bond_publ_flag
Ag1 N2 2.400(5) 4_575 ?
Ag1 N1 2.410(4) . ?
Ag1 N3 2.423(5) . ?
Ag1 O1 2.435(5) . ?
Ag1 O2 2.526(5) . ?
N1 C1 1.344(6) . ?
N1 C5 1.354(6) . ?
N2 C12 1.338(7) . ?
N2 C8 1.347(6) . ?
N2 Ag1 2.400(5) 4_576 ?
N3 C13 1.347(7) . ?
N3 C17 1.355(7) . ?
N4 O2 1.213(8) . ?
N4 O1 1.239(8) . ?
C1 C2 1.352(8) . ?
C2 C3 1.372(9) . ?
C3 C4 1.377(9) . ?
C4 C5 1.381(8) . ?
C5 C6 1.467(7) . ?
C6 C7 1.322(7) . ?
C7 C8 1.471(7) . ?
C8 C9 1.386(8) . ?
C9 C10 1.384(8) . ?
C10 C11 1.364(9) . ?
C11 C12 1.379(8) . ?
C13 C14 1.373(9) . ?
C14 C15 1.360(9) . ?
C15 C16 1.367(9) . ?
C16 C17 1.389(8) . ?
C17 C18 1.469(7) . ?
C18 C18 1.311(10) 3_665 ?
